data_4079741
loop_
_publ_author_name
'Phillips, Nicholas'
'Rowles, Johnny'
'Kelly, Michael J.'
'Riddlestone, Ian'
'Rees, Nicholas H.'
'Dervisi, Athanasia'
'Fallis, Ian A.'
'Aldridge, Simon'

_publ_section_title
;
 Sterically Encumbered Iridium Bis(N-heterocyclic carbene) Complexes:
 Air-Stable 14-Electron Cations and Facile Degenerate C--H Activation
;
_journal_issue 23
_journal_name_full Organometallics
_journal_page_first 8075
_journal_paper_doi 10.1021/om301060h
_journal_volume 31
_journal_year 2012
_chemical_formula_moiety 'C44 H55 Ir1 N4'
_chemical_formula_sum 'C44 H55 Ir N4'
_chemical_formula_weight 832.17
_space_group_IT_number 15
_symmetry_cell_setting monoclinic
_symmetry_space_group_name_Hall '-C 2yc'
_symmetry_space_group_name_H-M 'C 1 2/c 1'
_atom_sites_solution_hydrogens difmap
_atom_sites_solution_primary other
_audit_creation_date 12-08-22
_audit_creation_method CRYSTALS_ver_14.23
_cell_angle_alpha 90
_cell_angle_beta 121.4724(5)
_cell_angle_gamma 90
_cell_formula_units_Z 12
_cell_length_a 33.2496(3)
_cell_length_b 20.4868(2)
_cell_length_c 19.4945(2)
_cell_measurement_reflns_used 12865
_cell_measurement_temperature 150
_cell_measurement_theta_max 27
_cell_measurement_theta_min 5
_cell_volume 11325.7(2)
_computing_cell_refinement 'DENZO/SCALEPACK (Otwinowski & Minor, 1997)'
_computing_data_collection 'COLLECT (Nonius, 2001).'
_computing_data_reduction 'DENZO/SCALEPACK (Otwinowski & Minor, 1997)'
_computing_molecular_graphics 'CAMERON (Watkin et al., 1996)'
_computing_publication_material 'CRYSTALS (Betteridge et al., 2003)'
_computing_structure_refinement 'CRYSTALS (Betteridge et al., 2003)'
_computing_structure_solution 'Superflip (Palatinus & Chapuis, 2007)'
_diffrn_ambient_temperature 150
_diffrn_measured_fraction_theta_full 0.992
_diffrn_measured_fraction_theta_max 0.992
_diffrn_measurement_device Area
_diffrn_measurement_device_type 'Nonius KappaCCD'
_diffrn_measurement_method \w
_diffrn_radiation_monochromator graphite
_diffrn_radiation_type 'Mo K\a'
_diffrn_radiation_wavelength 0.71073
_diffrn_reflns_av_R_equivalents 0.044
_diffrn_reflns_limit_h_max 43
_diffrn_reflns_limit_h_min -43
_diffrn_reflns_limit_k_max 25
_diffrn_reflns_limit_k_min -26
_diffrn_reflns_limit_l_max 25
_diffrn_reflns_limit_l_min -25
_diffrn_reflns_number 56613
_diffrn_reflns_theta_full 26.671
_diffrn_reflns_theta_max 27.496
_diffrn_reflns_theta_min 5.130
_diffrn_standards_number 0
_exptl_absorpt_coefficient_mu 3.573
_exptl_absorpt_correction_T_max 0.70
_exptl_absorpt_correction_T_min 0.59
_exptl_absorpt_correction_type multi-scan
_exptl_absorpt_process_details 'DENZO/SCALEPACK (Otwinowski & Minor, 1997)'
_exptl_crystal_colour red
_exptl_crystal_density_diffrn 1.464
_exptl_crystal_density_method 'not measured'
_exptl_crystal_description block
_exptl_crystal_F_000 5088.002
_exptl_crystal_size_max 0.180
_exptl_crystal_size_mid 0.160
_exptl_crystal_size_min 0.100
_refine_diff_density_max 3.55
_refine_diff_density_min -1.81
_refine_ls_extinction_method None
_refine_ls_goodness_of_fit_ref 0.9509
_refine_ls_hydrogen_treatment constr
_refine_ls_matrix_type full
_refine_ls_number_parameters 693
_refine_ls_number_reflns 12909
_refine_ls_number_restraints 144
_refine_ls_R_factor_all 0.0760
_refine_ls_R_factor_gt 0.0539
_refine_ls_shift/su_max 0.0069999
_refine_ls_shift/su_mean 0.0001757
_refine_ls_structure_factor_coef Fsqd
_refine_ls_weighting_details
;
 Method, part 1, Chebychev polynomial, (Watkin, 1994, Prince, 1982) 
 [weight] = 1.0/[A~0~*T~0~(x)+A~1~*T~1~(x) ... +A~n-1~]*T~n-1~(x)] 
 where A~i~ are the Chebychev coefficients listed below and x= Fcalc/Fmax 
 Method = Robust Weighting (Prince, 1982) 
 W = [weight] * [1-(deltaF/6*sigmaF)^2^]^2^ 
 A~i~ are: 
 3.24 3.15 0.816 
;
_refine_ls_weighting_scheme calc
_refine_ls_wR_factor_all 0.0984
_refine_ls_wR_factor_gt 0.0869
_refine_ls_wR_factor_ref 0.0984
_reflns_limit_h_max 36
_reflns_limit_h_min -43
_reflns_limit_k_max 26
_reflns_limit_k_min 0
_reflns_limit_l_max 25
_reflns_limit_l_min 0
_reflns_number_gt 10101
_reflns_number_total 12909
_reflns_threshold_expression I>2.0\s(I)
_oxford_diffrn_Wilson_B_factor 2.06
_oxford_diffrn_Wilson_scale 334.08
_oxford_refine_ls_r_factor_ref 0.0760
_oxford_refine_ls_scale 0.0310258(15)
_oxford_reflns_number_all 12909
_oxford_reflns_threshold_expression_ref I>-3.0\s(I)
_oxford_structure_analysis_title 026np11
_cod_data_source_file om301060h_si_002.cif
_cod_data_source_block 1a
_cod_depositor_comments
;
The following automatic conversions were performed:

'_atom_sites_solution_primary' value 'Other' changed to 'other'
according to /home/saulius/struct/CIF-dictionaries/cif_core.dic
dictionary named 'cif_core.dic' version 2.4.2 from 2011-04-26.

Automatic conversion script
Id: cif_fix_values 1891 2012-01-12 08:04:46Z andrius 
;
_cod_original_sg_symbol_H-M 'C 2/c '
_cod_original_formula_sum 'C44 H55 Ir1 N4'
_cod_database_code 4079741

loop_
_symmetry_equiv_pos_as_xyz
x,y,z
-x,-y,-z
x+1/2,y+1/2,z
-x+1/2,-y+1/2,-z
x,-y,z+1/2
-x,y,-z+1/2
x+1/2,-y+1/2,z+1/2
-x+1/2,y+1/2,-z+1/2

loop_
_atom_site_label
_atom_site_type_symbol
_atom_site_fract_x
_atom_site_fract_y
_atom_site_fract_z
_atom_site_U_iso_or_equiv
_atom_site_occupancy
_atom_site_adp_type
_atom_site_refinement_flags_posn
_atom_site_refinement_flags_adp
_atom_site_refinement_flags_occupancy
_atom_site_disorder_assembly
_atom_site_disorder_group
Ir1 Ir 0.500000(7) 0.978856(18) 0.750000(7) 0.0231 1.0000 Uani S T . . .
C2 C 0.5346(3) 0.9631(4) 0.6839(4) 0.0344 1.0000 Uani . . . . .
C3 C 0.5438(3) 0.8944(4) 0.7083(4) 0.0340 1.0000 Uani . . . . .
C4 C 0.5207(3) 0.8426(4) 0.6535(5) 0.0415 1.0000 Uani . . . . .
C5 C 0.5268(3) 0.7776(5) 0.6763(5) 0.0483 1.0000 Uani . . . . .
C6 C 0.5024(4) 0.7235(5) 0.6158(6) 0.0645 1.0000 Uani . . . . .
C7 C 0.5565(3) 0.7631(4) 0.7571(5) 0.0464 1.0000 Uani . . . . .
C8 C 0.5792(3) 0.8120(4) 0.8155(4) 0.0375 1.0000 Uani . . . . .
C9 C 0.5726(2) 0.8759(3) 0.7896(4) 0.0279 1.0000 Uani . . . . .
N10 N 0.59622(19) 0.9286(3) 0.8479(3) 0.0266 1.0000 Uani . . . . .
C11 C 0.5691(2) 0.9804(3) 0.8425(4) 0.0241 1.0000 Uani . . . . .
N12 N 0.59145(19) 1.0296(3) 0.8945(3) 0.0281 1.0000 Uani . . . . .
C13 C 0.5664(2) 1.0882(3) 0.8937(4) 0.0266 1.0000 Uani . . . . .
C14 C 0.5512(2) 1.0930(4) 0.9479(4) 0.0300 1.0000 Uani . . . . .
C15 C 0.5296(3) 1.1505(4) 0.9497(5) 0.0368 1.0000 Uani . . . . .
C16 C 0.5233(3) 1.2028(4) 0.8987(5) 0.0365 1.0000 Uani . . . . .
C17 C 0.4994(3) 1.2648(4) 0.9002(6) 0.0513 1.0000 Uani . . . . .
C18 C 0.5407(3) 1.1964(4) 0.8468(5) 0.0370 1.0000 Uani . . . . .
C19 C 0.5619(2) 1.1402(4) 0.8437(4) 0.0310 1.0000 Uani . . . . .
C20 C 0.5797(3) 1.1355(4) 0.7866(5) 0.0380 1.0000 Uani . . . . .
C21 C 0.5602(3) 1.0398(4) 1.0079(4) 0.0428 1.0000 Uani . . . . .
C22 C 0.6428(2) 1.0303(4) 0.9534(5) 0.0407 1.0000 Uani . . . . .
C23 C 0.6677(3) 0.9945(4) 0.9208(5) 0.0391 1.0000 Uani . . . . .
C24 C 0.6479(2) 0.9265(4) 0.8987(4) 0.0357 1.0000 Uani . . . . .
C25 C 0.6068(3) 0.7930(4) 0.9023(5) 0.0469 1.0000 Uani . . . . .
Ir26 Ir 0.688092(9) 0.587020(13) 0.634997(15) 0.0241 1.0000 Uani . . . . .
C27 C 0.6761(3) 0.6659(3) 0.5651(4) 0.0301 1.0000 Uani . . . . .
N28 N 0.6626(2) 0.6562(2) 0.4859(3) 0.0340 1.0000 Uani D . . . .
C29 C 0.6548(2) 0.5904(4) 0.4571(4) 0.0308 1.0000 Uani . . . . .
C30 C 0.6136(3) 0.5745(4) 0.3847(4) 0.0371 1.0000 Uani . . . . .
C31 C 0.6084(3) 0.5100(4) 0.3577(5) 0.0401 1.0000 Uani . . . . .
C32 C 0.6417(3) 0.4627(4) 0.4024(5) 0.0428 1.0000 Uani . . . . .
C33 C 0.6814(3) 0.4800(4) 0.4742(5) 0.0379 1.0000 Uani . . . . .
C34 C 0.6895(3) 0.5430(4) 0.5037(4) 0.0331 1.0000 Uani . . . . .
C35 C 0.7293(3) 0.5608(4) 0.5832(4) 0.0383 1.0000 Uani . . . . .
C36 C 0.6331(4) 0.3920(4) 0.3709(6) 0.0580 1.0000 Uani . . . . .
C37 C 0.5747(3) 0.6231(5) 0.3370(5) 0.0540 1.0000 Uani . . . . .
C38 C 0.6766(5) 0.7039(4) 0.4440(7) 0.0359 0.504(13) Uani D . P 1 1
C39 C 0.6654(4) 0.7716(4) 0.4575(5) 0.0375 0.504(13) Uani D . P 1 1
C40 C 0.6935(5) 0.7849(4) 0.5463(5) 0.0384 0.504(13) Uani D . P 1 1
C41 C 0.6552(5) 0.7086(5) 0.4270(3) 0.0382 0.496(13) Uani D . P 1 2
C42 C 0.6873(5) 0.7648(5) 0.4706(6) 0.0403 0.496(13) Uani D . P 1 2
C43 C 0.6790(6) 0.7855(3) 0.5357(6) 0.0398 0.496(13) Uani D . P 1 2
N44 N 0.6877(2) 0.7292(3) 0.5904(3) 0.0353 1.0000 Uani D . . . .
C45 C 0.7032(3) 0.7460(3) 0.6720(4) 0.0331 1.0000 Uani . . . . .
C46 C 0.6700(3) 0.7665(3) 0.6904(4) 0.0332 1.0000 Uani . . . . .
C47 C 0.6180(3) 0.7721(5) 0.6260(5) 0.0528 1.0000 Uani . . . . .
C48 C 0.6853(3) 0.7843(4) 0.7694(5) 0.0382 1.0000 Uani . . . . .
C49 C 0.7325(3) 0.7856(4) 0.8285(5) 0.0381 1.0000 Uani . . . . .
C50 C 0.7482(4) 0.8061(5) 0.9129(5) 0.0563 1.0000 Uani . . . . .
C51 C 0.7651(3) 0.7676(4) 0.8063(4) 0.0368 1.0000 Uani . . . . .
C52 C 0.7515(3) 0.7476(3) 0.7298(4) 0.0341 1.0000 Uani . . . . .
C53 C 0.7876(3) 0.7270(4) 0.7104(5) 0.0463 1.0000 Uani . . . . .
C54 C 0.7009(2) 0.5077(3) 0.7067(4) 0.0280 1.0000 Uani . . . . .
N55 N 0.7399(2) 0.4945(3) 0.7782(3) 0.0318 1.0000 Uani . . . . .
C56 C 0.7811(2) 0.5346(3) 0.8103(4) 0.0296 1.0000 Uani . . . . .
C57 C 0.7851(2) 0.5893(4) 0.8568(4) 0.0288 1.0000 Uani . . . . .
C58 C 0.8267(2) 0.6268(4) 0.8884(4) 0.0332 1.0000 Uani . . . . .
C59 C 0.8624(3) 0.6110(4) 0.8752(4) 0.0372 1.0000 Uani . . . . .
C60 C 0.8576(3) 0.5557(4) 0.8308(5) 0.0409 1.0000 Uani . . . . .
C61 C 0.8180(3) 0.5154(4) 0.7998(4) 0.0340 1.0000 Uani . . . . .
C62 C 0.8162(3) 0.4533(4) 0.7577(5) 0.0488 1.0000 Uani . . . . .
C63 C 0.9060(3) 0.6529(5) 0.9084(5) 0.0533 1.0000 Uani . . . . .
C64 C 0.7472(3) 0.6089(4) 0.8716(4) 0.0370 1.0000 Uani . . . . .
C65 C 0.7432(3) 0.4387(4) 0.8289(5) 0.0458 1.0000 Uani . . . . .
C66 C 0.6973(3) 0.4238(5) 0.8159(5) 0.0600 1.0000 Uani . . . . .
C67 C 0.6603(3) 0.4159(4) 0.7318(5) 0.0458 1.0000 Uani . . . . .
N68 N 0.6642(2) 0.4661(3) 0.6810(3) 0.0286 1.0000 Uani . . . . .
C69 C 0.6219(2) 0.4835(3) 0.6062(4) 0.0281 1.0000 Uani . . . . .
C70 C 0.5991(3) 0.4372(4) 0.5464(5) 0.0375 1.0000 Uani . . . . .
C71 C 0.5577(3) 0.4554(4) 0.4755(4) 0.0401 1.0000 Uani . . . . .
C72 C 0.5389(3) 0.5176(4) 0.4647(5) 0.0395 1.0000 Uani . . . . .
C73 C 0.4932(3) 0.5353(5) 0.3881(5) 0.0581 1.0000 Uani . . . . .
C74 C 0.5630(3) 0.5635(4) 0.5251(5) 0.0372 1.0000 Uani . . . . .
C75 C 0.6048(3) 0.5485(4) 0.5985(4) 0.0332 1.0000 Uani . . . . .
C76 C 0.6330(3) 0.5974(4) 0.6620(5) 0.0376 1.0000 Uani . . . . .
C77 C 0.6191(3) 0.3696(4) 0.5524(5) 0.0465 1.0000 Uani . . . . .
H11 H 0.5000 1.0578 0.7500 0.0345 1.0000 Uiso RS . . . .
H21 H 0.5630 0.9893 0.7040 0.0421 1.0000 Uiso R . . . .
H22 H 0.5141 0.9692 0.6263 0.0421 1.0000 Uiso R . . . .
H41 H 0.5005 0.8530 0.5996 0.0501 1.0000 Uiso R . . . .
H63 H 0.4829 0.6987 0.6294 0.0971 1.0000 Uiso R . . . .
H62 H 0.5254 0.6951 0.6162 0.0971 1.0000 Uiso R . . . .
H61 H 0.4830 0.7417 0.5632 0.0970 1.0000 Uiso R . . . .
H71 H 0.5617 0.7193 0.7737 0.0560 1.0000 Uiso R . . . .
H151 H 0.5188 1.1544 0.9854 0.0440 1.0000 Uiso R . . . .
H173 H 0.4831 1.2842 0.8475 0.0771 1.0000 Uiso R . . . .
H172 H 0.5224 1.2950 0.9378 0.0771 1.0000 Uiso R . . . .
H171 H 0.4772 1.2552 0.9161 0.0772 1.0000 Uiso R . . . .
H181 H 0.5377 1.2318 0.8140 0.0446 1.0000 Uiso R . . . .
H201 H 0.5781 1.1779 0.7640 0.0570 1.0000 Uiso R . . . .
H202 H 0.6118 1.1204 0.8143 0.0571 1.0000 Uiso R . . . .
H203 H 0.5603 1.1054 0.7441 0.0570 1.0000 Uiso R . . . .
H213 H 0.5369 1.0424 1.0232 0.0650 1.0000 Uiso R . . . .
H212 H 0.5915 1.0450 1.0550 0.0652 1.0000 Uiso R . . . .
H211 H 0.5580 0.9978 0.9835 0.0650 1.0000 Uiso R . . . .
H221 H 0.6540 1.0750 0.9651 0.0491 1.0000 Uiso R . . . .
H222 H 0.6492 1.0094 1.0032 0.0490 1.0000 Uiso R . . . .
H231 H 0.7012 0.9924 0.9613 0.0471 1.0000 Uiso R . . . .
H232 H 0.6632 1.0166 0.8731 0.0470 1.0000 Uiso R . . . .
H241 H 0.6572 0.9025 0.9477 0.0431 1.0000 Uiso R . . . .
H242 H 0.6604 0.9048 0.8695 0.0429 1.0000 Uiso R . . . .
H251 H 0.5979 0.7496 0.9084 0.0698 1.0000 Uiso R . . . .
H252 H 0.6398 0.7943 0.9213 0.0699 1.0000 Uiso R . . . .
H253 H 0.6004 0.8229 0.9334 0.0699 1.0000 Uiso R . . . .
H261 H 0.7301 0.6230 0.6994 0.0360 1.0000 Uiso R . . . .
H311 H 0.5819 0.4987 0.3087 0.0481 1.0000 Uiso R . . . .
H331 H 0.7035 0.4477 0.5037 0.0460 1.0000 Uiso R . . . .
H351 H 0.7473 0.5973 0.5813 0.0461 1.0000 Uiso R . . . .
H352 H 0.7502 0.5243 0.6101 0.0461 1.0000 Uiso R . . . .
H363 H 0.6534 0.3623 0.4132 0.0871 1.0000 Uiso R . . . .
H362 H 0.6392 0.3885 0.3281 0.0871 1.0000 Uiso R . . . .
H361 H 0.6009 0.3801 0.3503 0.0871 1.0000 Uiso R . . . .
H371 H 0.5458 0.6002 0.3027 0.0810 1.0000 Uiso R . . . .
H372 H 0.5826 0.6491 0.3050 0.0811 1.0000 Uiso R . . . .
H373 H 0.5707 0.6508 0.3729 0.0809 1.0000 Uiso R . . . .
H381 H 0.7101 0.7001 0.4645 0.0430 0.504(13) Uiso R . P 1 1
H382 H 0.6590 0.6945 0.3868 0.0430 0.504(13) Uiso R . P 1 1
H391 H 0.6741 0.8027 0.4298 0.0451 0.504(13) Uiso R . P 1 1
H392 H 0.6319 0.7754 0.4369 0.0449 0.504(13) Uiso R . P 1 1
H401 H 0.7266 0.7900 0.5640 0.0470 0.504(13) Uiso R . P 1 1
H402 H 0.6820 0.8248 0.5573 0.0470 0.504(13) Uiso R . P 1 1
H411 H 0.6623 0.6912 0.3882 0.0460 0.496(13) Uiso R . P 1 2
H412 H 0.6227 0.7232 0.3991 0.0460 0.496(13) Uiso R . P 1 2
H421 H 0.7199 0.7514 0.4940 0.0490 0.496(13) Uiso R . P 1 2
H422 H 0.6805 0.8008 0.4336 0.0491 0.496(13) Uiso R . P 1 2
H431 H 0.7005 0.8207 0.5664 0.0481 0.496(13) Uiso R . P 1 2
H432 H 0.6469 0.8009 0.5124 0.0479 0.496(13) Uiso R . P 1 2
H471 H 0.5994 0.7671 0.6503 0.0790 1.0000 Uiso R . . . .
H472 H 0.6120 0.8145 0.6010 0.0791 1.0000 Uiso R . . . .
H473 H 0.6096 0.7386 0.5860 0.0790 1.0000 Uiso R . . . .
H481 H 0.6630 0.7958 0.7825 0.0461 1.0000 Uiso R . . . .
H503 H 0.7806 0.7944 0.9484 0.0840 1.0000 Uiso R . . . .
H502 H 0.7448 0.8525 0.9143 0.0841 1.0000 Uiso R . . . .
H501 H 0.7289 0.7851 0.9301 0.0841 1.0000 Uiso R . . . .
H511 H 0.7967 0.7703 0.8443 0.0440 1.0000 Uiso R . . . .
H533 H 0.8186 0.7353 0.7559 0.0700 1.0000 Uiso R . . . .
H532 H 0.7831 0.7514 0.6651 0.0700 1.0000 Uiso R . . . .
H531 H 0.7840 0.6813 0.6979 0.0702 1.0000 Uiso R . . . .
H581 H 0.8304 0.6635 0.9195 0.0397 1.0000 Uiso R . . . .
H601 H 0.8815 0.5450 0.8213 0.0490 1.0000 Uiso R . . . .
H623 H 0.8409 0.4531 0.7458 0.0731 1.0000 Uiso R . . . .
H622 H 0.8200 0.4167 0.7909 0.0731 1.0000 Uiso R . . . .
H621 H 0.7862 0.4501 0.7084 0.0730 1.0000 Uiso R . . . .
H631 H 0.9225 0.6431 0.8814 0.0800 1.0000 Uiso R . . . .
H632 H 0.9264 0.6450 0.9650 0.0800 1.0000 Uiso R . . . .
H633 H 0.8972 0.6982 0.9001 0.0801 1.0000 Uiso R . . . .
H643 H 0.7590 0.6420 0.9125 0.0559 1.0000 Uiso R . . . .
H642 H 0.7371 0.5721 0.8888 0.0561 1.0000 Uiso R . . . .
H641 H 0.7211 0.6261 0.8226 0.0562 1.0000 Uiso R . . . .
H651 H 0.7651 0.4492 0.8852 0.0551 1.0000 Uiso R . . . .
H652 H 0.7547 0.4006 0.8145 0.0552 1.0000 Uiso R . . . .
H661 H 0.6882 0.4594 0.8383 0.0722 1.0000 Uiso R . . . .
H662 H 0.6995 0.3835 0.8443 0.0721 1.0000 Uiso R . . . .
H671 H 0.6636 0.3732 0.7138 0.0550 1.0000 Uiso R . . . .
H672 H 0.6296 0.4195 0.7263 0.0551 1.0000 Uiso R . . . .
H711 H 0.5425 0.4251 0.4342 0.0479 1.0000 Uiso R . . . .
H733 H 0.4869 0.5812 0.3878 0.0871 1.0000 Uiso R . . . .
H732 H 0.4960 0.5251 0.3424 0.0870 1.0000 Uiso R . . . .
H731 H 0.4675 0.5108 0.3846 0.0870 1.0000 Uiso R . . . .
H741 H 0.5511 0.6058 0.5172 0.0450 1.0000 Uiso R . . . .
H761 H 0.6187 0.6406 0.6517 0.0450 1.0000 Uiso R . . . .
H762 H 0.6423 0.5835 0.7160 0.0451 1.0000 Uiso R . . . .
H771 H 0.6024 0.3490 0.5004 0.0699 1.0000 Uiso R . . . .
H772 H 0.6518 0.3725 0.5696 0.0699 1.0000 Uiso R . . . .
H773 H 0.6156 0.3438 0.5905 0.0700 1.0000 Uiso R . . . .

loop_
_atom_site_aniso_label
_atom_site_aniso_U_11
_atom_site_aniso_U_22
_atom_site_aniso_U_33
_atom_site_aniso_U_23
_atom_site_aniso_U_13
_atom_site_aniso_U_12
Ir1 0.02478(18) 0.02168(17) 0.02133(17) 0.0000 0.01105(14) 0.0000
C2 0.037(4) 0.045(4) 0.024(3) 0.004(3) 0.018(3) 0.009(3)
C3 0.030(4) 0.045(5) 0.028(4) 0.002(3) 0.016(3) 0.001(3)
C4 0.036(4) 0.055(5) 0.029(4) -0.007(4) 0.014(3) 0.000(4)
C5 0.043(5) 0.056(6) 0.041(5) -0.020(4) 0.018(4) -0.008(4)
C6 0.066(7) 0.066(7) 0.049(6) -0.028(5) 0.022(5) -0.018(5)
C7 0.055(5) 0.033(4) 0.045(5) -0.007(4) 0.022(4) -0.004(4)
C8 0.041(4) 0.038(4) 0.032(4) 0.001(3) 0.018(3) 0.006(3)
C9 0.023(3) 0.030(4) 0.028(3) -0.005(3) 0.011(3) 0.004(3)
N10 0.022(3) 0.031(3) 0.024(3) 0.003(2) 0.010(2) 0.006(2)
C11 0.022(3) 0.024(3) 0.024(3) -0.001(3) 0.010(3) 0.001(3)
N12 0.024(3) 0.024(3) 0.027(3) -0.003(2) 0.007(2) 0.000(2)
C13 0.023(3) 0.026(3) 0.026(3) -0.002(3) 0.009(3) 0.001(3)
C14 0.031(3) 0.028(4) 0.029(3) -0.003(3) 0.015(3) -0.005(3)
C15 0.029(4) 0.044(4) 0.036(4) -0.009(3) 0.016(3) -0.003(3)
C16 0.032(4) 0.024(4) 0.045(4) -0.010(3) 0.014(3) -0.005(3)
C17 0.051(5) 0.039(5) 0.066(6) -0.009(4) 0.032(5) 0.000(4)
C18 0.030(4) 0.034(4) 0.039(4) 0.004(3) 0.012(3) -0.006(3)
C19 0.027(3) 0.030(4) 0.029(4) -0.003(3) 0.010(3) -0.007(3)
C20 0.045(4) 0.033(4) 0.042(4) 0.003(3) 0.027(4) -0.003(3)
C21 0.054(5) 0.049(5) 0.025(4) -0.001(3) 0.020(4) -0.007(4)
C22 0.028(4) 0.041(4) 0.034(4) -0.006(3) 0.003(3) -0.004(3)
C23 0.027(4) 0.039(4) 0.046(5) 0.004(3) 0.015(3) 0.000(3)
C24 0.028(4) 0.038(4) 0.032(4) -0.004(3) 0.009(3) 0.005(3)
C25 0.063(6) 0.031(4) 0.036(4) 0.004(3) 0.019(4) -0.002(4)
Ir26 0.02307(12) 0.02323(12) 0.02139(12) -0.00076(10) 0.00844(9) -0.00021(11)
C27 0.037(4) 0.028(4) 0.015(3) -0.006(3) 0.007(3) 0.006(3)
N28 0.049(3) 0.029(3) 0.027(3) 0.006(2) 0.022(3) 0.001(3)
C29 0.037(4) 0.029(3) 0.028(3) 0.000(3) 0.018(3) -0.005(3)
C30 0.043(4) 0.035(4) 0.034(4) 0.002(3) 0.020(3) 0.004(3)
C31 0.046(5) 0.033(4) 0.042(4) -0.004(3) 0.024(4) -0.005(3)
C32 0.063(5) 0.032(4) 0.046(5) -0.007(4) 0.037(4) -0.011(4)
C33 0.050(5) 0.035(4) 0.039(4) 0.008(3) 0.030(4) 0.008(4)
C34 0.037(4) 0.036(4) 0.034(4) 0.005(3) 0.024(3) 0.005(3)
C35 0.037(4) 0.041(4) 0.032(4) 0.005(3) 0.015(3) 0.011(3)
C36 0.088(7) 0.037(5) 0.069(6) -0.011(4) 0.055(6) -0.014(5)
C37 0.053(5) 0.053(6) 0.038(5) 0.003(4) 0.011(4) 0.013(4)
C38 0.048(5) 0.029(5) 0.031(5) 0.006(4) 0.022(4) 0.000(4)
C39 0.052(6) 0.031(5) 0.032(5) 0.004(4) 0.024(4) 0.001(5)
C40 0.054(5) 0.027(5) 0.031(5) 0.004(4) 0.019(4) -0.002(4)
C41 0.053(5) 0.029(5) 0.030(5) 0.007(4) 0.019(4) 0.004(4)
C42 0.054(6) 0.030(5) 0.033(5) 0.012(4) 0.020(4) -0.001(5)
C43 0.055(6) 0.027(5) 0.028(4) 0.006(4) 0.016(4) -0.005(4)
N44 0.053(3) 0.020(3) 0.027(3) 0.004(2) 0.016(3) -0.002(2)
C45 0.043(4) 0.024(3) 0.026(3) 0.001(3) 0.014(3) -0.005(3)
C46 0.036(4) 0.023(3) 0.032(4) -0.003(3) 0.012(3) 0.005(3)
C47 0.045(5) 0.048(5) 0.046(5) 0.003(4) 0.010(4) 0.008(4)
C48 0.053(5) 0.025(4) 0.038(4) 0.000(3) 0.025(4) 0.006(3)
C49 0.058(5) 0.022(4) 0.031(4) 0.002(3) 0.021(4) 0.002(3)
C50 0.071(6) 0.056(6) 0.034(4) -0.003(4) 0.022(4) 0.007(5)
C51 0.037(4) 0.030(4) 0.031(4) 0.002(3) 0.008(3) -0.011(3)
C52 0.038(4) 0.023(3) 0.034(4) -0.005(3) 0.015(3) -0.008(3)
C53 0.046(5) 0.047(5) 0.052(5) -0.004(4) 0.029(4) -0.014(4)
C54 0.027(3) 0.028(4) 0.025(3) 0.001(3) 0.010(3) -0.003(3)
N55 0.033(3) 0.024(3) 0.026(3) 0.008(2) 0.007(3) -0.003(2)
C56 0.028(3) 0.027(4) 0.026(3) 0.003(3) 0.008(3) 0.001(3)
C57 0.027(3) 0.030(3) 0.020(3) -0.001(3) 0.006(3) -0.002(3)
C58 0.031(4) 0.035(4) 0.027(3) -0.002(3) 0.011(3) -0.006(3)
C59 0.030(4) 0.043(4) 0.031(4) 0.000(3) 0.010(3) -0.007(3)
C60 0.031(4) 0.053(5) 0.039(4) 0.009(4) 0.019(4) 0.006(4)
C61 0.041(4) 0.031(4) 0.022(3) 0.006(3) 0.011(3) 0.010(3)
C62 0.058(5) 0.040(5) 0.042(5) -0.004(4) 0.022(4) 0.012(4)
C63 0.032(4) 0.074(7) 0.046(5) 0.001(5) 0.015(4) -0.017(4)
C64 0.038(4) 0.041(4) 0.031(4) 0.000(3) 0.018(3) -0.004(3)
C65 0.046(5) 0.038(4) 0.033(4) 0.016(3) 0.007(4) -0.010(4)
C66 0.056(6) 0.066(7) 0.049(5) 0.021(5) 0.021(4) -0.013(5)
C67 0.051(5) 0.041(4) 0.038(4) 0.014(4) 0.018(4) -0.014(4)
N68 0.034(3) 0.020(3) 0.026(3) 0.004(2) 0.012(2) -0.009(2)
C69 0.028(3) 0.026(3) 0.030(3) 0.001(3) 0.015(3) -0.005(3)
C70 0.035(4) 0.037(4) 0.035(4) -0.002(3) 0.014(3) -0.010(3)
C71 0.033(4) 0.051(5) 0.025(4) -0.009(3) 0.008(3) -0.015(4)
C72 0.027(4) 0.049(5) 0.033(4) 0.005(4) 0.009(3) -0.007(4)
C73 0.040(5) 0.070(7) 0.044(5) 0.019(5) 0.008(4) 0.000(5)
C74 0.029(4) 0.041(4) 0.038(4) 0.011(3) 0.014(3) 0.004(3)
C75 0.033(4) 0.036(4) 0.033(4) 0.004(3) 0.019(3) -0.001(3)
C76 0.033(4) 0.031(4) 0.052(5) 0.001(3) 0.025(4) 0.003(3)
C77 0.052(5) 0.035(4) 0.043(5) -0.010(4) 0.018(4) -0.003(4)

loop_
_atom_type_symbol
_atom_type_scat_dispersion_real
_atom_type_scat_dispersion_imag
_atom_type_scat_Cromer_Mann_a1
_atom_type_scat_Cromer_Mann_b1
_atom_type_scat_Cromer_Mann_a2
_atom_type_scat_Cromer_Mann_b2
_atom_type_scat_Cromer_Mann_a3
_atom_type_scat_Cromer_Mann_b3
_atom_type_scat_Cromer_Mann_a4
_atom_type_scat_Cromer_Mann_b4
_atom_type_scat_Cromer_Mann_c
_atom_type_scat_source
C 0.0033 0.0016 2.3100 20.8439 1.0200 10.2075 1.5886 0.5687 0.8650 51.6512 0.2156 'International Tables Vol C 4.2.6.8 and 6.1.1.4'
H 0.0000 0.0000 0.4930 10.5109 0.3229 26.1257 0.1402 3.1424 0.0408 57.7998 0.0030 'International Tables Vol C 4.2.6.8 and 6.1.1.4'
Ir -1.4442 7.9887 27.3049 1.5928 16.7296 8.8655 15.6115 0.4179 5.8338 45.0011 11.4722 'International Tables Vol C 4.2.6.8 and 6.1.1.4'
N 0.0061 0.0033 12.2126 0.0057 3.1322 9.8933 2.0125 28.9975 1.1663 0.5826 -11.5290 'International Tables Vol C 4.2.6.8 and 6.1.1.4'

loop_
_geom_angle_atom_site_label_1
_geom_angle_site_symmetry_1
_geom_angle_atom_site_label_2
_geom_angle_atom_site_label_3
_geom_angle_site_symmetry_3
_geom_angle
_geom_angle_publ_flag
C2 6_656 Ir1 C11 6_656 80.0(3) yes
C2 6_656 Ir1 C2 . 162.8(4) yes
C11 6_656 Ir1 C2 . 100.3(3) yes
C2 6_656 Ir1 C11 . 100.3(3) yes
C11 6_656 Ir1 C11 . 178.2(4) yes
C2 . Ir1 C11 . 80.0(3) yes
C2 6_656 Ir1 H11 . 98.6 no
C11 6_656 Ir1 H11 . 89.1 no
C2 . Ir1 H11 . 98.6 no
C11 . Ir1 H11 . 89.1 no
Ir1 . C2 C3 . 92.1(5) yes
Ir1 . C2 H21 . 112.7 no
C3 . C2 H21 . 113.8 no
Ir1 . C2 H22 . 113.9 no
C3 . C2 H22 . 113.5 no
H21 . C2 H22 . 109.9 no
C2 . C3 C4 . 122.5(7) yes
C2 . C3 C9 . 121.8(7) yes
C4 . C3 C9 . 115.4(7) yes
C3 . C4 C5 . 123.3(7) yes
C3 . C4 H41 . 118.0 no
C5 . C4 H41 . 118.7 no
C4 . C5 C6 . 121.8(8) yes
C4 . C5 C7 . 118.0(8) yes
C6 . C5 C7 . 120.2(9) yes
C5 . C6 H63 . 109.7 no
C5 . C6 H62 . 109.8 no
H63 . C6 H62 . 109.1 no
C5 . C6 H61 . 109.8 no
H63 . C6 H61 . 109.1 no
H62 . C6 H61 . 109.4 no
C5 . C7 C8 . 122.0(8) yes
C5 . C7 H71 . 119.5 no
C8 . C7 H71 . 118.5 no
C7 . C8 C9 . 117.7(7) yes
C7 . C8 C25 . 118.9(7) yes
C9 . C8 C25 . 123.3(7) yes
C3 . C9 C8 . 123.5(7) yes
C3 . C9 N10 . 116.6(6) yes
C8 . C9 N10 . 119.8(6) yes
C9 . N10 C11 . 116.7(5) yes
C9 . N10 C24 . 117.8(5) yes
C11 . N10 C24 . 124.8(6) yes
Ir1 . C11 N10 . 116.7(5) yes
Ir1 . C11 N12 . 126.9(5) yes
N10 . C11 N12 . 116.2(5) yes
C11 . N12 C13 . 121.4(5) yes
C11 . N12 C22 . 123.6(6) yes
C13 . N12 C22 . 115.0(5) yes
N12 . C13 C14 . 118.8(6) yes
N12 . C13 C19 . 119.2(6) yes
C14 . C13 C19 . 121.7(7) yes
C13 . C14 C15 . 118.5(7) yes
C13 . C14 C21 . 122.3(7) yes
C15 . C14 C21 . 119.2(7) yes
C14 . C15 C16 . 121.1(7) yes
C14 . C15 H151 . 119.6 no
C16 . C15 H151 . 119.3 no
C15 . C16 C17 . 121.0(8) yes
C15 . C16 C18 . 118.2(7) yes
C17 . C16 C18 . 120.8(8) yes
C16 . C17 H173 . 109.6 no
C16 . C17 H172 . 109.8 no
H173 . C17 H172 . 109.3 no
C16 . C17 H171 . 109.6 no
H173 . C17 H171 . 109.4 no
H172 . C17 H171 . 109.1 no
C16 . C18 C19 . 121.7(7) yes
C16 . C18 H181 . 118.6 no
C19 . C18 H181 . 119.7 no
C13 . C19 C18 . 118.8(7) yes
C13 . C19 C20 . 121.6(7) yes
C18 . C19 C20 . 119.7(7) yes
C19 . C20 H201 . 109.1 no
C19 . C20 H202 . 110.6 no
H201 . C20 H202 . 109.1 no
C19 . C20 H203 . 109.4 no
H201 . C20 H203 . 109.4 no
H202 . C20 H203 . 109.1 no
C14 . C21 H213 . 109.4 no
C14 . C21 H212 . 109.6 no
H213 . C21 H212 . 109.9 no
C14 . C21 H211 . 109.0 no
H213 . C21 H211 . 109.5 no
H212 . C21 H211 . 109.4 no
N12 . C22 C23 . 109.9(6) yes
N12 . C22 H221 . 109.7 no
C23 . C22 H221 . 109.6 no
N12 . C22 H222 . 109.4 no
C23 . C22 H222 . 109.3 no
H221 . C22 H222 . 108.9 no
C22 . C23 C24 . 108.9(6) yes
C22 . C23 H231 . 109.5 no
C24 . C23 H231 . 109.7 no
C22 . C23 H232 . 110.0 no
C24 . C23 H232 . 109.4 no
H231 . C23 H232 . 109.4 no
C23 . C24 N10 . 110.4(6) yes
C23 . C24 H241 . 108.7 no
N10 . C24 H241 . 109.7 no
C23 . C24 H242 . 109.6 no
N10 . C24 H242 . 109.1 no
H241 . C24 H242 . 109.2 no
C8 . C25 H251 . 109.5 no
C8 . C25 H252 . 109.4 no
H251 . C25 H252 . 109.9 no
C8 . C25 H253 . 109.9 no
H251 . C25 H253 . 109.2 no
H252 . C25 H253 . 108.9 no
C27 . Ir26 C35 . 80.3(3) yes
C27 . Ir26 C54 . 179.3(3) yes
C35 . Ir26 C54 . 99.5(3) yes
C27 . Ir26 C76 . 101.1(3) yes
C35 . Ir26 C76 . 165.0(3) yes
C54 . Ir26 C76 . 79.2(3) yes
C27 . Ir26 H261 . 86.6 no
C35 . Ir26 H261 . 88.4 no
C54 . Ir26 H261 . 92.7 no
C76 . Ir26 H261 . 106.6 no
Ir26 . C27 N28 . 118.4(5) yes
Ir26 . C27 N44 . 126.7(4) yes
N28 . C27 N44 . 113.9(6) yes
C27 . N28 C29 . 117.4(5) yes
C27 . N28 C38 . 120.3(6) yes
C29 . N28 C38 . 116.5(5) yes
C27 . N28 C29 . 117.4(5) yes
C27 . N28 C41 . 125.7(6) yes
C29 . N28 C41 . 116.9(6) yes
N28 . C29 C30 . 119.8(7) yes
N28 . C29 C34 . 118.3(6) yes
C30 . C29 C34 . 121.9(7) yes
C29 . C30 C31 . 117.7(7) yes
C29 . C30 C37 . 122.7(7) yes
C31 . C30 C37 . 119.5(7) yes
C30 . C31 C32 . 121.5(8) yes
C30 . C31 H311 . 119.1 no
C32 . C31 H311 . 119.4 no
C31 . C32 C33 . 119.1(7) yes
C31 . C32 C36 . 119.1(8) yes
C33 . C32 C36 . 121.8(8) yes
C32 . C33 C34 . 122.6(8) yes
C32 . C33 H331 . 118.4 no
C34 . C33 H331 . 119.1 no
C29 . C34 C33 . 117.2(7) yes
C29 . C34 C35 . 119.5(7) yes
C33 . C34 C35 . 123.0(7) yes
Ir26 . C35 C34 . 96.5(5) yes
Ir26 . C35 H351 . 112.5 no
C34 . C35 H351 . 112.7 no
Ir26 . C35 H352 . 113.0 no
C34 . C35 H352 . 112.2 no
H351 . C35 H352 . 109.5 no
C32 . C36 H363 . 110.6 no
C32 . C36 H362 . 109.7 no
H363 . C36 H362 . 109.0 no
C32 . C36 H361 . 110.0 no
H363 . C36 H361 . 109.1 no
H362 . C36 H361 . 108.5 no
C30 . C37 H371 . 109.4 no
C30 . C37 H372 . 109.3 no
H371 . C37 H372 . 109.6 no
C30 . C37 H373 . 109.9 no
H371 . C37 H373 . 109.1 no
H372 . C37 H373 . 109.6 no
N28 . C38 C39 . 109.42(7) yes
N28 . C38 H381 . 109.9 no
C39 . C38 H381 . 109.9 no
N28 . C38 H382 . 108.9 no
C39 . C38 H382 . 109.3 no
H381 . C38 H382 . 109.4 no
C38 . C39 C40 . 107.98(7) yes
C38 . C39 H391 . 109.6 no
C40 . C39 H391 . 109.5 no
C38 . C39 H392 . 109.9 no
C40 . C39 H392 . 110.7 no
H391 . C39 H392 . 109.0 no
C39 . C40 N44 . 109.44(7) yes
C39 . C40 H401 . 109.9 no
N44 . C40 H401 . 109.7 no
C39 . C40 H402 . 109.1 no
N44 . C40 H402 . 109.1 no
H401 . C40 H402 . 109.6 no
N28 . C41 C42 . 109.43(7) yes
N28 . C41 H411 . 109.0 no
C42 . C41 H411 . 109.6 no
N28 . C41 H412 . 109.9 no
C42 . C41 H412 . 109.7 no
H411 . C41 H412 . 109.2 no
C41 . C42 C43 . 107.98(7) yes
C41 . C42 H421 . 109.9 no
C43 . C42 H421 . 109.8 no
C41 . C42 H422 . 109.9 no
C43 . C42 H422 . 109.8 no
H421 . C42 H422 . 109.5 no
C42 . C43 N44 . 109.42(7) yes
C42 . C43 H431 . 109.5 no
N44 . C43 H431 . 109.1 no
C42 . C43 H432 . 110.0 no
N44 . C43 H432 . 109.9 no
H431 . C43 H432 . 108.9 no
C40 . N44 C27 . 127.6(5) yes
C40 . N44 C45 . 112.0(5) yes
C27 . N44 C45 . 119.7(5) yes
C43 . N44 C27 . 124.2(6) yes
C43 . N44 C45 . 115.5(6) yes
C27 . N44 C45 . 119.7(5) yes
N44 . C45 C46 . 119.1(7) yes
N44 . C45 C52 . 119.6(7) yes
C46 . C45 C52 . 121.0(7) yes
C45 . C46 C47 . 121.5(7) yes
C45 . C46 C48 . 118.9(7) yes
C47 . C46 C48 . 119.6(7) yes
C46 . C47 H471 . 109.4 no
C46 . C47 H472 . 109.3 no
H471 . C47 H472 . 109.2 no
C46 . C47 H473 . 109.7 no
H471 . C47 H473 . 109.5 no
H472 . C47 H473 . 109.7 no
C46 . C48 C49 . 121.9(8) yes
C46 . C48 H481 . 119.1 no
C49 . C48 H481 . 119.0 no
C48 . C49 C50 . 120.9(8) yes
C48 . C49 C51 . 117.3(7) yes
C50 . C49 C51 . 121.8(8) yes
C49 . C50 H503 . 109.6 no
C49 . C50 H502 . 109.1 no
H503 . C50 H502 . 109.3 no
C49 . C50 H501 . 110.0 no
H503 . C50 H501 . 109.8 no
H502 . C50 H501 . 109.0 no
C49 . C51 C52 . 122.6(7) yes
C49 . C51 H511 . 118.3 no
C52 . C51 H511 . 119.1 no
C45 . C52 C51 . 118.1(7) yes
C45 . C52 C53 . 121.7(7) yes
C51 . C52 C53 . 120.2(7) yes
C52 . C53 H533 . 109.6 no
C52 . C53 H532 . 109.1 no
H533 . C53 H532 . 109.4 no
C52 . C53 H531 . 109.5 no
H533 . C53 H531 . 109.7 no
H532 . C53 H531 . 109.6 no
Ir26 . C54 N55 . 127.9(5) yes
Ir26 . C54 N68 . 115.0(5) yes
N55 . C54 N68 . 116.9(6) yes
C54 . N55 C56 . 121.5(6) yes
C54 . N55 C65 . 122.8(6) yes
C56 . N55 C65 . 115.6(5) yes
N55 . C56 C57 . 119.1(6) yes
N55 . C56 C61 . 119.0(6) yes
C57 . C56 C61 . 121.7(6) yes
C56 . C57 C58 . 117.1(7) yes
C56 . C57 C64 . 122.6(6) yes
C58 . C57 C64 . 120.3(7) yes
C57 . C58 C59 . 122.4(7) yes
C57 . C58 H581 . 119.4 no
C59 . C58 H581 . 118.2 no
C58 . C59 C60 . 118.6(7) yes
C58 . C59 C63 . 121.1(8) yes
C60 . C59 C63 . 120.4(8) yes
C59 . C60 C61 . 122.0(7) yes
C59 . C60 H601 . 119.0 no
C61 . C60 H601 . 119.0 no
C56 . C61 C60 . 118.0(7) yes
C56 . C61 C62 . 122.1(7) yes
C60 . C61 C62 . 119.9(7) yes
C61 . C62 H623 . 109.9 no
C61 . C62 H622 . 109.9 no
H623 . C62 H622 . 109.5 no
C61 . C62 H621 . 109.3 no
H623 . C62 H621 . 109.3 no
H622 . C62 H621 . 108.9 no
C59 . C63 H631 . 110.1 no
C59 . C63 H632 . 109.9 no
H631 . C63 H632 . 109.3 no
C59 . C63 H633 . 109.7 no
H631 . C63 H633 . 108.8 no
H632 . C63 H633 . 109.1 no
C57 . C64 H643 . 109.5 no
C57 . C64 H642 . 110.2 no
H643 . C64 H642 . 109.2 no
C57 . C64 H641 . 109.0 no
H643 . C64 H641 . 109.4 no
H642 . C64 H641 . 109.6 no
N55 . C65 C66 . 110.3(7) yes
N55 . C65 H651 . 109.5 no
C66 . C65 H651 . 110.2 no
N55 . C65 H652 . 109.2 no
C66 . C65 H652 . 108.5 no
H651 . C65 H652 . 109.0 no
C65 . C66 C67 . 114.5(8) yes
C65 . C66 H661 . 108.0 no
C67 . C66 H661 . 107.9 no
C65 . C66 H662 . 108.7 no
C67 . C66 H662 . 108.4 no
H661 . C66 H662 . 109.3 no
C66 . C67 N68 . 111.1(7) yes
C66 . C67 H671 . 108.5 no
N68 . C67 H671 . 108.7 no
C66 . C67 H672 . 109.7 no
N68 . C67 H672 . 109.1 no
H671 . C67 H672 . 109.7 no
C67 . N68 C54 . 124.6(6) yes
C67 . N68 C69 . 117.9(6) yes
C54 . N68 C69 . 115.6(5) yes
N68 . C69 C70 . 119.8(6) yes
N68 . C69 C75 . 117.5(6) yes
C70 . C69 C75 . 122.7(7) yes
C69 . C70 C71 . 118.2(7) yes
C69 . C70 C77 . 122.5(7) yes
C71 . C70 C77 . 119.1(7) yes
C70 . C71 C72 . 121.9(7) yes
C70 . C71 H711 . 119.2 no
C72 . C71 H711 . 118.8 no
C71 . C72 C73 . 120.7(8) yes
C71 . C72 C74 . 118.5(7) yes
C73 . C72 C74 . 120.8(8) yes
C72 . C73 H733 . 110.0 no
C72 . C73 H732 . 109.2 no
H733 . C73 H732 . 109.3 no
C72 . C73 H731 . 109.8 no
H733 . C73 H731 . 109.2 no
H732 . C73 H731 . 109.3 no
C72 . C74 C75 . 122.6(7) yes
C72 . C74 H741 . 118.8 no
C75 . C74 H741 . 118.6 no
C69 . C75 C74 . 116.0(7) yes
C69 . C75 C76 . 120.0(6) yes
C74 . C75 C76 . 123.8(7) yes
Ir26 . C76 C75 . 88.6(5) yes
Ir26 . C76 H761 . 115.0 no
C75 . C76 H761 . 114.4 no
Ir26 . C76 H762 . 113.7 no
C75 . C76 H762 . 114.3 no
H761 . C76 H762 . 109.6 no
C70 . C77 H771 . 109.3 no
C70 . C77 H772 . 110.0 no
H771 . C77 H772 . 108.7 no
C70 . C77 H773 . 109.7 no
H771 . C77 H773 . 109.6 no
H772 . C77 H773 . 109.5 no

loop_
_geom_bond_atom_site_label_1
_geom_bond_atom_site_label_2
_geom_bond_site_symmetry_2
_geom_bond_distance
_geom_bond_publ_flag
Ir1 C2 6_656 2.151(7) yes
Ir1 C11 6_656 2.049(6) yes
Ir1 C2 . 2.151(7) yes
Ir1 C11 . 2.049(6) yes
Ir1 H11 . 1.617 no
C2 C3 . 1.467(11) yes
C2 H21 . 0.973 no
C2 H22 . 0.971 no
C3 C4 . 1.414(11) yes
C3 C9 . 1.411(9) yes
C4 C5 . 1.384(12) yes
C4 H41 . 0.929 no
C5 C6 . 1.509(11) yes
C5 C7 . 1.386(12) yes
C6 H63 . 0.963 no
C6 H62 . 0.959 no
C6 H61 . 0.957 no
C7 C8 . 1.406(11) yes
C7 H71 . 0.937 no
C8 C9 . 1.378(10) yes
C8 C25 . 1.495(10) yes
C9 N10 . 1.465(8) yes
N10 C11 . 1.361(8) yes
N10 C24 . 1.469(8) yes
C11 N12 . 1.345(8) yes
N12 C13 . 1.456(8) yes
N12 C22 . 1.478(8) yes
C13 C14 . 1.392(9) yes
C13 C19 . 1.398(10) yes
C14 C15 . 1.391(10) yes
C14 C21 . 1.510(10) yes
C15 C16 . 1.402(11) yes
C15 H151 . 0.936 no
C16 C17 . 1.507(11) yes
C16 C18 . 1.411(11) yes
C17 H173 . 0.962 no
C17 H172 . 0.959 no
C17 H171 . 0.957 no
C18 C19 . 1.366(10) yes
C18 H181 . 0.938 no
C19 C20 . 1.512(10) yes
C20 H201 . 0.964 no
C20 H202 . 0.961 no
C20 H203 . 0.960 no
C21 H213 . 0.966 no
C21 H212 . 0.968 no
C21 H211 . 0.968 no
C22 C23 . 1.476(11) yes
C22 H221 . 0.970 no
C22 H222 . 0.978 no
C23 C24 . 1.503(10) yes
C23 H231 . 0.973 no
C23 H232 . 0.975 no
C24 H241 . 0.970 no
C24 H242 . 0.971 no
C25 H251 . 0.964 no
C25 H252 . 0.960 no
C25 H253 . 0.960 no
Ir26 C27 . 2.016(7) yes
Ir26 C35 . 2.151(8) yes
Ir26 C54 . 2.039(7) yes
Ir26 C76 . 2.166(7) yes
Ir26 H261 . 1.496 no
C27 N28 . 1.379(8) yes
C27 N44 . 1.369(8) yes
N28 C29 . 1.431(9) yes
N28 C38 . 1.494(6) yes
N28 C29 . 1.431(9) yes
N28 C41 . 1.494(6) yes
C29 C30 . 1.398(10) yes
C29 C34 . 1.416(10) yes
C30 C31 . 1.399(11) yes
C30 C37 . 1.509(11) yes
C31 C32 . 1.384(12) yes
C31 H311 . 0.929 no
C32 C33 . 1.378(11) yes
C32 C36 . 1.540(11) yes
C33 C34 . 1.382(11) yes
C33 H331 . 0.931 no
C34 C35 . 1.464(10) yes
C35 H351 . 0.972 no
C35 H352 . 0.967 no
C36 H363 . 0.963 no
C36 H362 . 0.959 no
C36 H361 . 0.958 no
C37 H371 . 0.958 no
C37 H372 . 0.954 no
C37 H373 . 0.963 no
C38 C39 . 1.495(6) yes
C38 H381 . 0.970 no
C38 H382 . 0.971 no
C39 C40 . 1.501(6) yes
C39 H391 . 0.972 no
C39 H392 . 0.970 no
C40 N44 . 1.500(6) yes
C40 H401 . 0.970 no
C40 H402 . 0.973 no
C41 C42 . 1.497(6) yes
C41 H411 . 0.970 no
C41 H412 . 0.971 no
C42 C43 . 1.494(6) yes
C42 H421 . 0.971 no
C42 H422 . 0.972 no
C43 N44 . 1.493(6) yes
C43 H431 . 0.970 no
C43 H432 . 0.970 no
N44 C45 . 1.436(8) yes
N44 C45 . 1.436(8) yes
C45 C46 . 1.390(11) yes
C45 C52 . 1.399(10) yes
C46 C47 . 1.523(10) yes
C46 C48 . 1.394(10) yes
C47 H471 . 0.962 no
C47 H472 . 0.964 no
C47 H473 . 0.964 no
C48 C49 . 1.380(11) yes
C48 H481 . 0.933 no
C49 C50 . 1.504(11) yes
C49 C51 . 1.411(11) yes
C50 H503 . 0.960 no
C50 H502 . 0.960 no
C50 H501 . 0.964 no
C51 C52 . 1.375(10) yes
C51 H511 . 0.917 no
C52 C53 . 1.495(11) yes
C53 H533 . 0.961 no
C53 H532 . 0.957 no
C53 H531 . 0.959 no
C54 N55 . 1.345(8) yes
C54 N68 . 1.354(8) yes
N55 C56 . 1.431(9) yes
N55 C65 . 1.477(9) yes
C56 C57 . 1.404(10) yes
C56 C61 . 1.400(10) yes
C57 C58 . 1.411(9) yes
C57 C64 . 1.485(10) yes
C58 C59 . 1.378(10) yes
C58 H581 . 0.934 no
C59 C60 . 1.384(11) yes
C59 C63 . 1.508(10) yes
C60 C61 . 1.396(11) yes
C60 H601 . 0.932 no
C61 C62 . 1.498(10) yes
C62 H623 . 0.962 no
C62 H622 . 0.956 no
C62 H621 . 0.960 no
C63 H631 . 0.960 no
C63 H632 . 0.961 no
C63 H633 . 0.961 no
C64 H643 . 0.961 no
C64 H642 . 0.957 no
C64 H641 . 0.961 no
C65 C66 . 1.441(12) yes
C65 H651 . 0.973 no
C65 H652 . 0.974 no
C66 C67 . 1.457(11) yes
C66 H661 . 0.976 no
C66 H662 . 0.974 no
C67 N68 . 1.478(9) yes
C67 H671 . 0.971 no
C67 H672 . 0.972 no
N68 C69 . 1.446(8) yes
C69 C70 . 1.383(10) yes
C69 C75 . 1.423(10) yes
C70 C71 . 1.400(10) yes
C70 C77 . 1.513(11) yes
C71 C72 . 1.387(12) yes
C71 H711 . 0.929 no
C72 C73 . 1.517(10) yes
C72 C74 . 1.389(11) yes
C73 H733 . 0.961 no
C73 H732 . 0.963 no
C73 H731 . 0.963 no
C74 C75 . 1.413(10) yes
C74 H741 . 0.932 no
C75 C76 . 1.485(10) yes
C76 H761 . 0.974 no
C76 H762 . 0.972 no
C77 H771 . 0.963 no
C77 H772 . 0.957 no
C77 H773 . 0.966 no
